data_7052246
loop_
_publ_author_name
'J\'er\^ome Pansanel'
'Abdelaziz Jouaiti'
'Sylvie Ferlay'
'Mir Wais Hosseini'
'Jean-Marc Planeix'
'Nathalie Kyritsakas'

_publ_section_title
;
 Molecular tectonics: generation of 1- and 2-D copper coordination
 networks by positional isomeric tectons based on a phenylenediamine
 backbone bearing two isonicotinoyl moieties
;
_journal_issue 5
_journal_name_full 'New Journal of Chemistry'
_journal_page_first 683
_journal_paper_doi 10.1039/b600193a
_journal_volume 30
_journal_year 2006
_chemical_formula_moiety 'C28 H34 Cu2 N4 O12'
_chemical_formula_sum 'C28 H34 Cu2 N4 O12'
_chemical_formula_weight 745.68
_chemical_name_systematic ' ?'
_space_group_IT_number 15
_symmetry_cell_setting monoclinic
_symmetry_space_group_name_Hall '-C 2yc'
_symmetry_space_group_name_H-M 'C 1 2/c 1'
_cell_angle_alpha 90
_cell_angle_beta 95.297(5)
_cell_angle_gamma 90
_cell_formula_units_Z 4
_cell_length_a 33.799(1)
_cell_length_b 12.7452(5)
_cell_length_c 8.5671(5)
_cell_measurement_reflns_used 9707
_cell_measurement_temperature 173
_cell_measurement_theta_max 30.0
_cell_measurement_theta_min 1.4
_cell_volume 3674.7(3)
_computing_publication_material CIFGEN_IN_OpenMoleN_(_1997)
_computing_structure_refinement LSFM_OpenMoleN_(_1997)
_computing_structure_solution Direct_methods_(SIR,_Burla_et_al.,_1989)
_diffrn_ambient_temperature 173
_diffrn_measurement_details
;
9707 reflections were collected using program Collect
("Collect" Data collection software, Nonius B.V., 1998)
The conditions were as follow : crystal to detector distance = 36. mm.
Scan angle = 1.6 deg 1 scans of 60 sec per frame.
Data collection was divided into 2 set(s)
with the following starting angles and number of frames :

Set 1 Theta = 8.80 Omega = 0.00 Kappa = 0.00 107 frames
Set 2 Theta = -8.50 Kappa = 110.00 Phi = 0.00 30 frames
Friedel pairs were averaged. Internal R = 0.04
;
_diffrn_measurement_device_type KappaCCD
_diffrn_measurement_method '\p scans'
_diffrn_radiation_monochromator graphite
_diffrn_radiation_type Mo-K\a
_diffrn_radiation_wavelength 0.71073
_diffrn_reflns_av_R_equivalents 0.040
_diffrn_reflns_av_sigmaI/netI 0.333
_diffrn_reflns_limit_h_max 47
_diffrn_reflns_limit_h_min -47
_diffrn_reflns_limit_k_max 13
_diffrn_reflns_limit_k_min -17
_diffrn_reflns_limit_l_max 12
_diffrn_reflns_limit_l_min -12
_diffrn_reflns_number 9707
_diffrn_reflns_theta_max 30.01
_diffrn_reflns_theta_min 2.5
_diffrn_source xray_tube
_diffrn_standards_decay_% 0
_exptl_absorpt_coefficient_mu 1.216
_exptl_absorpt_correction_type none
_exptl_crystal_colour blue
_exptl_crystal_density_diffrn 1.35
_exptl_crystal_density_method none
_exptl_crystal_description prism
_exptl_crystal_F_000 1536
_exptl_crystal_size_max 0.08
_exptl_crystal_size_mid 0.06
_exptl_crystal_size_min 0.06
_refine_diff_density_max 1.037
_refine_diff_density_min -0.604
_refine_ls_extinction_method none
_refine_ls_goodness_of_fit_all 1.902
_refine_ls_goodness_of_fit_ref 1.252
_refine_ls_hydrogen_treatment noref
_refine_ls_matrix_type full
_refine_ls_number_constraints 5
_refine_ls_number_parameters 206
_refine_ls_number_reflns 2314
_refine_ls_number_restraints 6
_refine_ls_R_factor_all 0.188
_refine_ls_R_factor_gt 0.105
_refine_ls_shift/esd_mean 0.010
_refine_ls_shift/su_max 0.000
_refine_ls_structure_factor_coef F
_refine_ls_weighting_scheme sigma
_refine_ls_wR_factor_all 0.290
_refine_ls_wR_factor_ref 0.134
_reflns_number_gt 2314
_reflns_number_total 5522
_reflns_threshold_expression >3.0\s(I)
_cod_data_source_file b600193a.txt
_cod_data_source_block st1321
_cod_database_code 7052246

loop_
_symmetry_equiv_pos_as_xyz
x,y,z
-x,+y,1/2-z
-x,-y,-z
+x,-y,1/2+z
1/2+x,1/2+y,+z
1/2-x,1/2+y,1/2-z
1/2-x,1/2-y,-z
1/2+x,1/2-y,1/2+z

loop_
_atom_site_aniso_label
_atom_site_aniso_U_11
_atom_site_aniso_U_22
_atom_site_aniso_U_33
_atom_site_aniso_U_12
_atom_site_aniso_U_13
_atom_site_aniso_U_23
_atom_site_aniso_type_symbol
CU 0.082(1) 0.0267(5) 0.0230(5) 0.0061(8) 0.0025(6) 0.0003(6) Cu
O1 0.080(6) 0.032(4) 0.058(5) 0.001(4) 0.011(5) 0.007(4) O
C1 0.10(1) 0.030(5) 0.028(5) -0.003(6) 0.009(6) -0.006(5) C
C2 0.11(1) 0.030(6) 0.073(9) -0.005(8) -0.00(1) 0.002(7) C
O2 0.127(8) 0.025(4) 0.046(5) -0.002(5) -0.022(5) 0.003(4) O
O3 0.104(7) 0.068(6) 0.033(4) 0.039(5) 0.010(5) -0.002(4) O
C3 0.10(1) 0.027(5) 0.026(5) 0.006(7) 0.016(6) -0.000(5) C
C4 0.15(1) 0.037(6) 0.040(6) 0.019(8) 0.036(7) 0.006(5) C
O4 0.082(6) 0.046(4) 0.019(3) 0.000(4) 0.006(4) -0.004(3) O
N1 0.074(7) 0.037(5) 0.043(5) -0.005(6) 0.001(5) 0.003(5) N
C5 0.11(1) 0.051(8) 0.14(2) -0.025(9) -0.02(1) 0.03(1) C
C6 0.08(1) 0.072(9) 0.19(2) -0.042(8) -0.05(1) 0.05(1) C
C7 0.041(8) 0.042(7) 0.11(1) -0.000(7) -0.019(8) 0.006(8) C
C8 0.044(7) 0.030(5) 0.055(7) 0.003(5) 0.005(6) -0.004(5) C
C9 0.051(7) 0.030(5) 0.041(6) 0.001(5) 0.004(6) -0.003(5) C
C10 0.08(1) 0.033(7) 0.21(2) -0.013(8) -0.07(1) -0.02(1) C
O5 0.123(9) 0.054(7) 0.24(1) 0.012(7) -0.107(9) -0.018(9) O
N2 0.035(7) 0.050(6) 0.14(1) -0.004(6) -0.012(7) -0.019(7) N
C11 0.030(7) 0.036(7) 0.22(2) -0.000(7) -0.04(1) -0.01(1) C
C12 0.03(1) 0.04(1) 0.13(2) 0.0000 0.00(1) 0.0000 C
C13 0.1518 0.15(2) 0.15(2) 0.00(2) 0.01(2) 0.00(2) C
C14 0.1330 0.13(3) 0.13(3) 0.0000 0.01(2) 0.0000 C
O6 0.12(2) 0.12(2) 0.12(2) 0.00(2) 0.01(2) 0.00(2) O
C15 0.14(4) 0.14(4) 0.14(4) 0.00(4) 0.01(3) 0.00(4) C

loop_
_atom_site_label
_atom_site_fract_x
_atom_site_fract_y
_atom_site_fract_z
_atom_site_U_iso_or_equiv
_atom_site_occupancy
_atom_site_thermal_displace_type
_atom_site_calc_flag
_atom_site_calc_attached_atom
_atom_site_type_symbol
CU 0.28157(5) 0.2163(1) 0.5847(2) 0.0369(6) 1.000 Uani ? ? Cu
O1 0.2989(3) 0.3633(6) 0.577(1) 0.053(5) 1.000 Uani ? ? O
C1 0.2788(5) 0.4336(9) 0.508(1) 0.043(6) 1.000 Uani ? ? C
C2 0.2947(5) 0.544(1) 0.518(2) 0.063(9) 1.000 Uani ? ? C
O2 0.2547(3) 0.0797(6) 0.566(1) 0.053(5) 1.000 Uani ? ? O
O3 0.3034(3) 0.1885(7) 0.383(1) 0.061(5) 1.000 Uani ? ? O
C3 0.2836(4) 0.2089(9) 0.256(1) 0.042(6) 1.000 Uani ? ? C
C4 0.3020(6) 0.182(1) 0.109(2) 0.061(8) 1.000 Uani ? ? C
O4 0.2504(3) 0.2531(6) 0.7584(9) 0.042(4) 1.000 Uani ? ? O
N1 0.3330(3) 0.1629(8) 0.736(1) 0.049(6) 1.000 Uani ? ? N
C5 0.3623(6) 0.225(1) 0.790(3) 0.09(1) 1.000 Uani ? ? C
C6 0.3940(5) 0.196(1) 0.893(3) 0.10(1) 1.000 Uani ? ? C
C7 0.3952(4) 0.094(1) 0.942(2) 0.058(9) 1.000 Uani ? ? C
C8 0.3653(4) 0.0274(9) 0.893(1) 0.042(6) 1.000 Uani ? ? C
C9 0.3348(4) 0.0655(9) 0.793(1) 0.040(6) 1.000 Uani ? ? C
C10 0.4271(5) 0.060(1) 1.069(3) 0.08(1) 1.000 Uani ? ? C
O5 0.4331(4) 0.1162(9) 1.200(2) 0.12(1) 1.000 Uani ? ? O
N2 0.4421(3) -0.0324(9) 1.053(2) 0.062(8) 1.000 Uani ? ? N
C11 0.4719(4) -0.082(1) 1.158(3) 0.06(1) 1.000 Uani ? ? C
C12 0.5000 -0.030(2) 1.2500 0.05(1) 0.500 Uani ? ? C
C13 0.5287(8) -0.190(2) 1.346(3) 0.1518 1.000 Uani ? ? C
C14 0.5000 -0.243(3) 1.2500 0.1330 0.500 Uani ? ? C
O6 0.4179(8) 0.441(2) 0.395(3) 0.12(2) 1.000 Uani ? ? O
C15 0.3881(8) 0.3618(2) 0.3623(3) 0.14(4) 1.000 Uani ? ? C
H1 0.2765 0.5900 0.4606 0.0941 1.000 Uiso calc C2 H
H2 0.2980 0.5658 0.6246 0.0941 1.000 Uiso calc C2 H
H3 0.3196 0.5468 0.4750 0.0941 1.000 Uiso calc C2 H
H4 0.2844 0.2011 0.0207 0.0972 1.000 Uiso calc C4 H
H5 0.3263 0.2197 0.1065 0.0972 1.000 Uiso calc C4 H
H6 0.3072 0.1090 0.1066 0.0972 1.000 Uiso calc C4 H
H7 0.3615 0.2960 0.7550 0.1336 1.000 Uiso calc C5 H
H8 0.4142 0.2442 0.9282 0.1537 1.000 Uiso calc C6 H
H9 0.3655 -0.0435 0.9277 0.0558 1.000 Uiso calc C8 H
H10 0.3135 0.0194 0.7617 0.0528 1.000 Uiso calc C9 H
H11 0.4324 -0.0714 0.9632 0.0975 1.000 Uiso calc N2 H
H12 0.5000 0.0445 1.2500 0.0868 0.500 Uiso calc C12 H
H13 0.5000 -0.3180 1.2500 0.1729 0.500 Uiso calc C14 H
H14 0.5481 -0.2267 1.4123 0.1974 1.000 Uiso calc C13 H

loop_
_atom_type_symbol
_atom_type_description
_atom_type_scat_dispersion_real
_atom_type_scat_dispersion_imag
_atom_type_scat_source
C ? 0.002 0.002 International_Tables_Vol_IV_Table_2.3.1
H ? 0.000 0.000 International_Tables_Vol_IV_Table_2.3.1
Cu ? 0.263 1.266 International_Tables_Vol_IV_Table_2.3.1
N ? 0.004 0.003 International_Tables_Vol_IV_Table_2.3.1
O ? 0.008 0.006 International_Tables_Vol_IV_Table_2.3.1

loop_
_geom_angle_atom_site_label_1
_geom_angle_atom_site_label_2
_geom_angle_atom_site_label_3
_geom_angle
_geom_angle_site_symmetry_1
_geom_angle_site_symmetry_2
_geom_angle_site_symmetry_3
_geom_angle_publ_flag
O1 CU O2 168.4(4) . . . ?
O1 CU O3 90.3(4) . . . ?
O1 CU O4 88.9(4) . . . ?
O1 CU N1 95.4(4) . . . ?
O2 CU O3 88.7(4) . . . ?
O2 CU O4 89.9(4) . . . ?
O2 CU N1 96.2(4) . . . ?
O3 CU O4 168.6(4) . . . ?
O3 CU N1 96.9(4) . . . ?
O4 CU N1 94.5(4) . . . ?
CU O1 C1 123.4(9) . . . ?
O1 C1 C2 118(1) . . . ?
O1 C1 O2 124(1) . . 7_556 ?
C2 C1 O2 117(1) . . 7_556 ?
CU O2 C1 123.2(8) . . 7_556 ?
CU O3 C3 120.8(9) . . . ?
O3 C3 C4 117(1) . . . ?
O3 C3 O4 125(1) . . 7_556 ?
C4 C3 O4 117(1) . . 7_556 ?
CU O4 C3 125.3(7) . . 7_556 ?
CU N1 C5 123(1) . . . ?
CU N1 C9 121.1(9) . . . ?
C5 N1 C9 114(1) . . . ?
N1 C5 C6 125(1) . . . ?
C5 C6 C7 117(1) . . . ?
C6 C7 C8 120(1) . . . ?
C6 C7 C10 119(1) . . . ?
C8 C7 C10 119(1) . . . ?
C7 C8 C9 117(1) . . . ?
N1 C9 C8 124(1) . . . ?
C7 C10 O5 119(1) . . . ?
C7 C10 N2 116(1) . . . ?
O5 C10 N2 122(1) . . . ?
C10 N2 C11 126(1) . . . ?
N2 C11 C12 124(1) . . . ?

loop_
_geom_bond_atom_site_label_1
_geom_bond_atom_site_label_2
_geom_bond_distance
_geom_bond_site_symmetry_1
_geom_bond_site_symmetry_2
_geom_bond_publ_flag
CU O1 1.966(8) . . ?
CU O2 1.963(9) . . ?
CU O3 1.970(9) . . ?
CU O4 1.957(9) . . ?
CU N1 2.18(1) . . ?
O1 C1 1.24(2) . . ?
C1 C2 1.51(2) . . ?
C1 O2 1.26(2) . 7_556 ?
O3 C3 1.26(2) . . ?
C3 C4 1.49(2) . . ?
C3 O4 1.24(2) . 7_556 ?
N1 C5 1.32(2) . . ?
N1 C9 1.33(1) . . ?
C5 C6 1.37(3) . . ?
C6 C7 1.36(2) . . ?
C7 C8 1.36(2) . . ?
C7 C10 1.52(2) . . ?
C8 C9 1.37(2) . . ?
C10 O5 1.33(3) . . ?
C10 N2 1.30(2) . . ?
N2 C11 1.43(2) . . ?
C11 C12 1.35(2) . . ?
C13 C14 1.39(3) . . ?
O6 C15 1.43(3) . . ?

loop_
_geom_contact_atom_site_label_1
_geom_contact_atom_site_label_2
_geom_contact_distance
_geom_contact_site_symmetry_1
_geom_contact_site_symmetry_2
_geom_contact_publ_flag
? ? ? ? ? ?
